data_7223777
loop_
_publ_author_name
'Yang, Xiao'
'Wang, Yu'
'Zhou, Hao-Long'
'Liu, Yi-Jiang'
'He, Chun-Ting'
'Lin, Rui-Biao'
'Zhang, Jie-Peng'

_publ_section_title
;
 Guest-containing supramolecular isomers of silver(i)
 3,5-dialkyl-1,2,4-triazolates: syntheses, structures, and structural
 transformation behaviours
;
_journal_issue 46
_journal_name_full CrystEngComm
_journal_page_first 8843
_journal_paper_doi 10.1039/C5CE00004A
_journal_volume 17
_journal_year 2015
_chemical_formula_sum 'C14 H20 Ag N3 O0'
_chemical_formula_weight 338.20
_chemical_name_systematic
; 
 ? 
;
_space_group_IT_number 204
_symmetry_cell_setting cubic
_symmetry_space_group_name_Hall '-I 2 2 3'
_symmetry_space_group_name_H-M 'I m -3'
_atom_sites_solution_hydrogens geom
_atom_sites_solution_primary direct
_atom_sites_solution_secondary difmap
_audit_creation_method SHELXL-97
_audit_update_record
;
2014-12-31 deposited with the CCDC.
2015-03-27 downloaded from the CCDC.
;
_cell_angle_alpha 90.00
_cell_angle_beta 90.00
_cell_angle_gamma 90.00
_cell_formula_units_Z 12
_cell_length_a 16.332(2)
_cell_length_b 16.332
_cell_length_c 16.332
_cell_measurement_temperature 113(2)
_cell_volume 4356.3(5)
_computing_structure_refinement 'SHELXL-97 (Sheldrick, 1997)'
_computing_structure_solution 'SHELXS-97 (Sheldrick, 1990)'
_diffrn_ambient_temperature 113(2)
_diffrn_measured_fraction_theta_full 0.999
_diffrn_measured_fraction_theta_max 0.999
_diffrn_radiation_monochromator graphite
_diffrn_radiation_source 'fine-focus sealed tube'
_diffrn_radiation_type MoK\a
_diffrn_radiation_wavelength 0.71073
_diffrn_reflns_av_R_equivalents 0.0301
_diffrn_reflns_av_sigmaI/netI 0.0195
_diffrn_reflns_limit_h_max 18
_diffrn_reflns_limit_h_min -20
_diffrn_reflns_limit_k_max 5
_diffrn_reflns_limit_k_min -20
_diffrn_reflns_limit_l_max 17
_diffrn_reflns_limit_l_min -14
_diffrn_reflns_number 4958
_diffrn_reflns_theta_full 25.93
_diffrn_reflns_theta_max 25.93
_diffrn_reflns_theta_min 2.49
_exptl_absorpt_coefficient_mu 1.375
_exptl_absorpt_correction_T_max 0.8747
_exptl_absorpt_correction_T_min 0.8747
_exptl_absorpt_correction_type multi-scan
_exptl_absorpt_process_details SADABS
_exptl_crystal_colour colorless
_exptl_crystal_density_diffrn 1.547
_exptl_crystal_density_method 'not measured'
_exptl_crystal_description block
_exptl_crystal_F_000 2064
_exptl_crystal_size_max 0.10
_exptl_crystal_size_mid 0.10
_exptl_crystal_size_min 0.10
_refine_diff_density_max 2.383
_refine_diff_density_min -0.487
_refine_diff_density_rms 0.123
_refine_ls_extinction_method none
_refine_ls_goodness_of_fit_ref 1.095
_refine_ls_hydrogen_treatment constr
_refine_ls_matrix_type full
_refine_ls_number_parameters 57
_refine_ls_number_reflns 798
_refine_ls_number_restraints 0
_refine_ls_restrained_S_all 1.095
_refine_ls_R_factor_all 0.0521
_refine_ls_R_factor_gt 0.0391
_refine_ls_shift/su_max 0.000
_refine_ls_shift/su_mean 0.000
_refine_ls_structure_factor_coef Fsqd
_refine_ls_weighting_details 'calc w=1/[\s^2^(Fo^2^)+(0.0735P)^2^+16.3514P] where P=(Fo^2^+2Fc^2^)/3'
_refine_ls_weighting_scheme calc
_refine_ls_wR_factor_gt 0.1002
_refine_ls_wR_factor_ref 0.1195
_reflns_number_gt 674
_reflns_number_total 798
_reflns_threshold_expression >2sigma(I)
_cod_data_source_file c5ce00004a2.cif
_cod_data_source_block 4c
_cod_original_cell_volume 4356.3(6)
_cod_original_sg_symbol_H-M Im-3
_cod_database_code 7223777

loop_
_symmetry_equiv_pos_as_xyz
'x, y, z'
'-x, -y, z'
'-x, y, -z'
'x, -y, -z'
'z, x, y'
'z, -x, -y'
'-z, -x, y'
'-z, x, -y'
'y, z, x'
'-y, z, -x'
'y, -z, -x'
'-y, -z, x'
'x+1/2, y+1/2, z+1/2'
'-x+1/2, -y+1/2, z+1/2'
'-x+1/2, y+1/2, -z+1/2'
'x+1/2, -y+1/2, -z+1/2'
'z+1/2, x+1/2, y+1/2'
'z+1/2, -x+1/2, -y+1/2'
'-z+1/2, -x+1/2, y+1/2'
'-z+1/2, x+1/2, -y+1/2'
'y+1/2, z+1/2, x+1/2'
'-y+1/2, z+1/2, -x+1/2'
'y+1/2, -z+1/2, -x+1/2'
'-y+1/2, -z+1/2, x+1/2'
'-x, -y, -z'
'x, y, -z'
'x, -y, z'
'-x, y, z'
'-z, -x, -y'
'-z, x, y'
'z, x, -y'
'z, -x, y'
'-y, -z, -x'
'y, -z, x'
'-y, z, x'
'y, z, -x'
'-x+1/2, -y+1/2, -z+1/2'
'x+1/2, y+1/2, -z+1/2'
'x+1/2, -y+1/2, z+1/2'
'-x+1/2, y+1/2, z+1/2'
'-z+1/2, -x+1/2, -y+1/2'
'-z+1/2, x+1/2, y+1/2'
'z+1/2, x+1/2, -y+1/2'
'z+1/2, -x+1/2, y+1/2'
'-y+1/2, -z+1/2, -x+1/2'
'y+1/2, -z+1/2, x+1/2'
'-y+1/2, z+1/2, x+1/2'
'y+1/2, z+1/2, -x+1/2'

loop_
_atom_site_label
_atom_site_type_symbol
_atom_site_fract_x
_atom_site_fract_y
_atom_site_fract_z
_atom_site_U_iso_or_equiv
_atom_site_adp_type
_atom_site_occupancy
_atom_site_symmetry_multiplicity
_atom_site_calc_flag
_atom_site_refinement_flags
Ag1 Ag 0.0000 0.61770(3) 0.5000 0.0255(3) Uani 1 4 d S
N1 N 0.0000 0.5427(3) 0.6156(3) 0.0253(10) Uani 1 2 d S
N2 N 0.0000 0.5000 0.7453(4) 0.0241(13) Uani 1 4 d S
C1 C 0.0000 0.5652(3) 0.6941(3) 0.0235(11) Uani 1 2 d S
C2 C 0.0000 0.6526(3) 0.7212(3) 0.0270(12) Uani 1 2 d S
H2A H 0.0000 0.6876 0.6710 0.032 Uiso 1 2 calc SR
C3 C -0.0777(3) 0.6729(3) 0.7701(3) 0.0346(9) Uani 1 1 d .
H3A H -0.0769 0.7309 0.7858 0.052 Uiso 1 1 calc R
H3B H -0.0798 0.6389 0.8195 0.052 Uiso 1 1 calc R
H3C H -0.1261 0.6621 0.7363 0.052 Uiso 1 1 calc R
C4 C 0.0000 0.6781(8) 1.0000 0.063(3) Uani 1 4 d S
H4A H 0.0000 0.6200 1.0000 0.076 Uiso 1 4 calc SR
C5 C -0.0755(6) 0.7190(6) 1.0000 0.066(2) Uani 1 2 d S
H5A H -0.1257 0.6896 1.0000 0.079 Uiso 1 2 calc SR
C6 C -0.0742(8) 0.8010(7) 1.0000 0.120(5) Uani 1 2 d S
H6A H -0.1238 0.8313 1.0000 0.143 Uiso 1 2 calc SR
C7 C 0.0000 0.8406(11) 1.0000 0.156(11) Uani 1 4 d S
H7A H 0.0000 0.8988 1.0000 0.187 Uiso 1 4 calc SR

loop_
_atom_site_aniso_label
_atom_site_aniso_U_11
_atom_site_aniso_U_22
_atom_site_aniso_U_33
_atom_site_aniso_U_23
_atom_site_aniso_U_13
_atom_site_aniso_U_12
Ag1 0.0337(4) 0.0202(4) 0.0225(4) 0.000 0.000 0.000
N1 0.031(2) 0.022(2) 0.022(2) -0.0010(18) 0.000 0.000
N2 0.026(3) 0.026(3) 0.021(3) 0.000 0.000 0.000
C1 0.026(3) 0.022(3) 0.023(3) 0.001(2) 0.000 0.000
C2 0.033(3) 0.025(3) 0.023(3) -0.003(2) 0.000 0.000
C3 0.043(2) 0.031(2) 0.030(2) 0.0014(17) 0.0050(18) 0.0063(18)
C4 0.091(9) 0.062(7) 0.037(6) 0.000 0.000 0.000
C5 0.080(6) 0.061(5) 0.057(5) 0.000 0.000 0.000(5)
C6 0.103(10) 0.065(7) 0.191(16) 0.000 0.000 0.004(7)
C7 0.132(18) 0.049(9) 0.29(4) 0.000 0.000 0.000

loop_
_atom_type_symbol
_atom_type_description
_atom_type_scat_dispersion_real
_atom_type_scat_dispersion_imag
_atom_type_scat_source
C C 0.0033 0.0016 'International Tables Vol C Tables 4.2.6.8 and 6.1.1.4'
H H 0.0000 0.0000 'International Tables Vol C Tables 4.2.6.8 and 6.1.1.4'
N N 0.0061 0.0033 'International Tables Vol C Tables 4.2.6.8 and 6.1.1.4'
O O 0.0106 0.0060 'International Tables Vol C Tables 4.2.6.8 and 6.1.1.4'
Ag Ag -0.8971 1.1015 'International Tables Vol C Tables 4.2.6.8 and 6.1.1.4'

loop_
_geom_angle_atom_site_label_1
_geom_angle_atom_site_label_2
_geom_angle_atom_site_label_3
_geom_angle
_geom_angle_site_symmetry_1
_geom_angle_site_symmetry_3
N2 Ag1 N1 122.96(11) 45_565 26_556
N2 Ag1 N1 122.96(11) 45_565 .
N1 Ag1 N1 114.1(2) 26_556 .
C1 N1 N1 106.0(3) . 2_565
C1 N1 Ag1 131.1(3) . .
N1 N1 Ag1 122.96(11) 2_565 .
C1 N2 C1 103.7(6) 2_565 .
C1 N2 Ag1 128.1(3) 2_565 41_556
C1 N2 Ag1 128.1(3) . 41_556
N1 C1 N2 112.2(4) . .
N1 C1 C2 123.2(5) . .
N2 C1 C2 124.6(5) . .
C1 C2 C3 111.2(3) . 28
C1 C2 C3 111.2(3) . .
C3 C2 C3 111.4(5) 28 .
C5 C4 C5 123.2(13) . 3_557
C6 C5 C4 117.5(11) . .
C5 C6 C7 119.0(13) . .
C6 C7 C6 123.7(17) . 3_557

loop_
_geom_bond_atom_site_label_1
_geom_bond_atom_site_label_2
_geom_bond_distance
_geom_bond_site_symmetry_2
Ag1 N2 2.238(6) 45_565
Ag1 N1 2.251(4) 26_556
Ag1 N1 2.251(4) .
N1 C1 1.333(7) .
N1 N1 1.396(9) 2_565
N2 C1 1.353(6) 2_565
N2 C1 1.353(6) .
N2 Ag1 2.238(6) 41_556
C1 C2 1.494(7) .
C2 C3 1.536(5) 28
C2 C3 1.536(5) .
C4 C5 1.401(11) .
C4 C5 1.401(11) 3_557
C5 C6 1.340(15) .
C6 C7 1.374(14) .
C7 C6 1.374(14) 3_557
